data_1561466
loop_
_publ_author_name
'Huang, Ya-Jing'
'Zheng, Yue-Qing'
'Zhu, Hong-Lin'
'Wang, Jin-Jian'

_publ_section_title
;
 Hydrothermal synthesis of Bismuth(III) coordination polymer and its
 transformation to nano \a-Bi2O3 for photocatalytic degradation
;
_journal_name_full 'Journal of Solid State Chemistry'
_journal_page_first 274
_journal_page_last 281
_journal_paper_doi 10.1016/j.jssc.2016.05.006
_journal_volume 239
_journal_year 2016
_chemical_formula_moiety 'C28 H14 Bi2 N4 O16,2(H2O)'
_chemical_formula_sum 'C28 H18 Bi2 N4 O18'
_chemical_formula_weight 1116.43
_space_group_IT_number 14
_space_group_name_Hall '-P 2ybc'
_space_group_name_H-M_alt 'P 1 21/c 1'
_symmetry_cell_setting monoclinic
_symmetry_space_group_name_Hall '-P 2ybc'
_symmetry_space_group_name_H-M 'P 1 21/c 1'
_atom_sites_solution_hydrogens geom
_atom_sites_solution_primary direct
_atom_sites_solution_secondary difmap
_cell_angle_alpha 90.00
_cell_angle_beta 104.33(3)
_cell_angle_gamma 90.00
_cell_formula_units_Z 4
_cell_length_a 12.439(3)
_cell_length_b 11.841(2)
_cell_length_c 21.484(4)
_cell_measurement_reflns_used 29155
_cell_measurement_temperature 293(2)
_cell_measurement_theta_max 27.470
_cell_measurement_theta_min 3.07
_cell_volume 3065.9(11)
_computing_cell_refinement rapid-auto
_computing_data_collection rapid-auto(rigaku,1998)
_computing_data_reduction crystalstructure(rigaku/msc,2004)
_computing_molecular_graphics ortepll(Johnson,1976)
_computing_publication_material shelxl-97
_computing_structure_refinement 'SHELXL-97 (Sheldrick, 1997)'
_computing_structure_solution 'SHELXS-97 (Sheldrick, 1990)'
_diffrn_ambient_temperature 293(2)
_diffrn_detector_area_resol_mean 0
_diffrn_measured_fraction_theta_full 0.988
_diffrn_measured_fraction_theta_max 0.988
_diffrn_measurement_device_type 'rigaku r-axis rapid'
_diffrn_measurement_method '\w scan'
_diffrn_radiation_monochromator graphite
_diffrn_radiation_source 'fine-focus sealed tube'
_diffrn_radiation_type MoK\a
_diffrn_radiation_wavelength 0.71073
_diffrn_reflns_av_R_equivalents 0.0723
_diffrn_reflns_av_sigmaI/netI 0.0587
_diffrn_reflns_limit_h_max 16
_diffrn_reflns_limit_h_min -16
_diffrn_reflns_limit_k_max 15
_diffrn_reflns_limit_k_min -15
_diffrn_reflns_limit_l_max 26
_diffrn_reflns_limit_l_min -27
_diffrn_reflns_number 29155
_diffrn_reflns_theta_full 27.47
_diffrn_reflns_theta_max 27.47
_diffrn_reflns_theta_min 3.36
_diffrn_standards_decay_% 0
_diffrn_standards_interval_count image
_diffrn_standards_interval_time 0
_diffrn_standards_number 0
_exptl_absorpt_coefficient_mu 11.559
_exptl_absorpt_correction_T_max 0.024
_exptl_absorpt_correction_T_min 0.011
_exptl_absorpt_correction_type empirical
_exptl_absorpt_process_details ABSCOR(Higashi,1995)
_exptl_crystal_colour colorless
_exptl_crystal_density_diffrn 2.419
_exptl_crystal_density_method 'not measured'
_exptl_crystal_description block
_exptl_crystal_F_000 2096
_exptl_crystal_size_max 0.435
_exptl_crystal_size_mid 0.352
_exptl_crystal_size_min 0.324
_refine_diff_density_max 2.096
_refine_diff_density_min -2.688
_refine_diff_density_rms 0.252
_refine_ls_extinction_method none
_refine_ls_goodness_of_fit_ref 1.111
_refine_ls_hydrogen_treatment mixed
_refine_ls_matrix_type full
_refine_ls_number_parameters 469
_refine_ls_number_reflns 6945
_refine_ls_number_restraints 0
_refine_ls_restrained_S_all 1.111
_refine_ls_R_factor_all 0.0536
_refine_ls_R_factor_gt 0.0403
_refine_ls_shift/su_max 0.001
_refine_ls_shift/su_mean 0.000
_refine_ls_structure_factor_coef Fsqd
_refine_ls_weighting_details 'calc w=1/[\s^2^(Fo^2^)+(0.0184P)^2^+35.5788P] where P=(Fo^2^+2Fc^2^)/3'
_refine_ls_weighting_scheme calc
_refine_ls_wR_factor_gt 0.0845
_refine_ls_wR_factor_ref 0.1064
_reflns_number_gt 5858
_reflns_number_total 7023
_reflns_threshold_expression >2sigma(I)
_cod_data_source_file JSSC-2016-239-274.CIF
_cod_data_source_block shx97
_cod_original_sg_symbol_Hall '-p 2ybc'
_cod_original_sg_symbol_H-M 'P 21/c'
_cod_database_code 1561466

loop_
_symmetry_equiv_pos_as_xyz
'x, y, z'
'-x, y+1/2, -z+1/2'
'-x, -y, -z'
'x, -y-1/2, z-1/2'

loop_
_atom_site_label
_atom_site_type_symbol
_atom_site_fract_x
_atom_site_fract_y
_atom_site_fract_z
_atom_site_U_iso_or_equiv
_atom_site_adp_type
_atom_site_occupancy
_atom_site_symmetry_multiplicity
_atom_site_calc_flag
_atom_site_refinement_flags
_atom_site_disorder_assembly
_atom_site_disorder_group
Bi1 Bi -0.21065(2) 0.72176(3) 0.087944(15) 0.02754(10) Uani 1 1 d . . .
Bi2 Bi 0.02296(2) 0.56556(3) 0.248988(15) 0.02879(10) Uani 1 1 d . . .
O1 O -0.0073(5) 0.6650(6) 0.1425(3) 0.0386(16) Uani 1 1 d . . .
O2 O 0.1577(6) 0.6191(10) 0.1272(4) 0.078(3) Uani 1 1 d . . .
C1 C 0.0613(7) 0.6463(9) 0.1079(4) 0.039(2) Uani 1 1 d . . .
C2 C 0.0141(7) 0.6570(8) 0.0357(4) 0.0296(18) Uani 1 1 d . . .
C3 C 0.0780(7) 0.6399(9) -0.0071(4) 0.038(2) Uani 1 1 d . . .
H3A H 0.1532 0.6238 0.0074 0.046 Uiso 1 1 calc R . .
C4 C 0.0284(8) 0.6472(9) -0.0725(5) 0.043(2) Uani 1 1 d . . .
H4A H 0.0702 0.6358 -0.1023 0.052 Uiso 1 1 calc R . .
C5 C -0.0839(8) 0.6716(9) -0.0929(4) 0.040(2) Uani 1 1 d . . .
H5A H -0.1189 0.6777 -0.1363 0.048 Uiso 1 1 calc R . .
C6 C -0.1423(7) 0.6866(7) -0.0461(4) 0.0278(18) Uani 1 1 d . . .
C7 C -0.2660(7) 0.7114(8) -0.0633(4) 0.0308(19) Uani 1 1 d . . .
O3 O -0.3082(5) 0.7363(6) -0.0153(3) 0.0331(14) Uani 1 1 d . . .
O4 O -0.3186(5) 0.7068(7) -0.1194(3) 0.0482(18) Uani 1 1 d . . .
N1 N -0.0938(5) 0.6797(6) 0.0164(3) 0.0284(15) Uani 1 1 d . . .
O5 O -0.3659(5) 0.8783(6) 0.0902(4) 0.0473(18) Uani 1 1 d . . .
O6 O -0.5399(5) 0.9094(7) 0.0943(4) 0.059(2) Uani 1 1 d . . .
H6A H -0.5254 0.9746 0.0863 0.088 Uiso 1 1 calc R . .
C8 C -0.4574(7) 0.8442(9) 0.0918(4) 0.036(2) Uani 1 1 d . . .
C9 C -0.4830(7) 0.7209(8) 0.0930(5) 0.035(2) Uani 1 1 d . . .
C10 C -0.5811(7) 0.6770(10) 0.0994(5) 0.048(3) Uani 1 1 d . . .
H10A H -0.6384 0.7247 0.1035 0.058 Uiso 1 1 calc R . .
C11 C -0.5948(8) 0.5607(10) 0.0997(6) 0.053(3) Uani 1 1 d . . .
H11A H -0.6601 0.5293 0.1055 0.063 Uiso 1 1 calc R . .
C12 C -0.5092(8) 0.4923(10) 0.0911(5) 0.049(3) Uani 1 1 d . . .
H12A H -0.5177 0.4143 0.0887 0.059 Uiso 1 1 calc R . .
C13 C -0.4108(7) 0.5418(8) 0.0863(4) 0.037(2) Uani 1 1 d . . .
C14 C -0.3112(8) 0.4767(8) 0.0773(5) 0.036(2) Uani 1 1 d . . .
O7 O -0.2260(5) 0.5353(5) 0.0730(3) 0.0381(15) Uani 1 1 d . . .
O8 O -0.3170(7) 0.3737(6) 0.0732(4) 0.060(2) Uani 1 1 d . . .
N2 N -0.3988(6) 0.6552(6) 0.0872(4) 0.0310(16) Uani 1 1 d . . .
O9 O -0.1681(5) 0.6464(5) 0.2128(3) 0.0331(14) Uani 1 1 d . . .
O10 O -0.3336(4) 0.6709(6) 0.2338(3) 0.0365(15) Uani 1 1 d . . .
C15 C -0.2356(7) 0.6348(8) 0.2475(4) 0.033(2) Uani 1 1 d . . .
C16 C -0.1960(7) 0.5776(8) 0.3115(4) 0.0309(19) Uani 1 1 d . . .
C17 C -0.2642(7) 0.5518(9) 0.3514(5) 0.042(2) Uani 1 1 d . . .
H17A H -0.3389 0.5712 0.3397 0.050 Uiso 1 1 calc R . .
C18 C -0.2203(8) 0.4963(11) 0.4093(5) 0.051(3) Uani 1 1 d . . .
H18A H -0.2646 0.4794 0.4372 0.061 Uiso 1 1 calc R . .
C19 C -0.1093(8) 0.4671(9) 0.4241(5) 0.040(2) Uani 1 1 d . . .
H19A H -0.0781 0.4281 0.4619 0.048 Uiso 1 1 calc R . .
C20 C -0.0447(7) 0.4964(8) 0.3823(4) 0.0309(18) Uani 1 1 d . . .
C21 C 0.0747(7) 0.4639(8) 0.3932(4) 0.033(2) Uani 1 1 d . . .
O11 O 0.1241(5) 0.4977(7) 0.3515(3) 0.0510(19) Uani 1 1 d . . .
O12 O 0.1183(5) 0.4076(6) 0.4415(3) 0.0402(15) Uani 1 1 d . . .
N3 N -0.0876(6) 0.5499(6) 0.3272(3) 0.0299(16) Uani 1 1 d . . .
O13 O 0.0413(5) 0.7431(6) 0.2850(3) 0.0406(16) Uani 1 1 d . . .
O14 O 0.1270(6) 0.9063(6) 0.2871(4) 0.0515(19) Uani 1 1 d . . .
C22 C 0.1259(7) 0.8040(8) 0.2833(4) 0.0322(19) Uani 1 1 d . . .
C23 C 0.2282(7) 0.7437(7) 0.2755(4) 0.0311(19) Uani 1 1 d . . .
C24 C 0.3284(8) 0.7989(9) 0.2804(6) 0.047(3) Uani 1 1 d . . .
H24A H 0.3337 0.8767 0.2863 0.057 Uiso 1 1 calc R . .
C25 C 0.4208(8) 0.7360(10) 0.2762(6) 0.054(3) Uani 1 1 d . . .
H25A H 0.4890 0.7706 0.2794 0.064 Uiso 1 1 calc R . .
C26 C 0.4083(7) 0.6208(9) 0.2672(5) 0.043(2) Uani 1 1 d . . .
H26A H 0.4686 0.5768 0.2640 0.052 Uiso 1 1 calc R . .
C27 C 0.3074(7) 0.5714(8) 0.2632(5) 0.037(2) Uani 1 1 d . . .
C28 C 0.2829(7) 0.4482(9) 0.2526(5) 0.040(2) Uani 1 1 d . . .
O15 O 0.1885(5) 0.4110(6) 0.2402(4) 0.0459(17) Uani 1 1 d . . .
O16 O 0.3731(5) 0.3871(7) 0.2598(4) 0.058(2) Uani 1 1 d . . .
H16A H 0.3573 0.3201 0.2612 0.087 Uiso 1 1 calc R . .
N4 N 0.2181(5) 0.6339(7) 0.2677(3) 0.0300(16) Uani 1 1 d . . .
O17 O -0.5072(7) 1.1128(8) 0.0719(5) 0.077(3) Uani 1 1 d . . .
H171 H -0.5601 1.1558 0.0554 0.115 Uiso 1 1 d R . .
H172 H -0.4434 1.1408 0.0758 0.115 Uiso 1 1 d R . .
O18 O -0.3008(8) 0.1416(8) 0.0531(5) 0.085(3) Uani 1 1 d . . .
H181 H -0.2738 0.0917 0.0798 0.128 Uiso 1 1 d R . .
H182 H -0.2643 0.2001 0.0685 0.128 Uiso 1 1 d R . .

loop_
_atom_site_aniso_label
_atom_site_aniso_U_11
_atom_site_aniso_U_22
_atom_site_aniso_U_33
_atom_site_aniso_U_23
_atom_site_aniso_U_13
_atom_site_aniso_U_12
Bi1 0.01588(14) 0.03461(19) 0.03235(18) 0.00072(13) 0.00639(12) 0.00279(12)
Bi2 0.01693(15) 0.0375(2) 0.03181(18) 0.00129(13) 0.00573(13) 0.00213(12)
O1 0.021(3) 0.073(5) 0.023(3) 0.004(3) 0.008(3) 0.005(3)
O2 0.026(4) 0.163(10) 0.041(4) 0.001(5) 0.002(3) 0.036(5)
C1 0.024(4) 0.067(7) 0.030(5) 0.001(5) 0.013(4) 0.009(4)
C2 0.022(4) 0.037(5) 0.029(4) 0.003(4) 0.007(4) 0.006(3)
C3 0.024(4) 0.063(7) 0.030(5) 0.001(4) 0.012(4) 0.009(4)
C4 0.031(5) 0.061(7) 0.040(5) -0.002(5) 0.012(4) 0.010(5)
C5 0.039(5) 0.059(7) 0.019(4) 0.004(4) 0.003(4) 0.008(5)
C6 0.023(4) 0.039(5) 0.018(4) 0.005(3) -0.002(3) -0.001(3)
C7 0.022(4) 0.039(5) 0.027(4) 0.008(4) -0.004(4) -0.002(3)
O3 0.018(3) 0.049(4) 0.028(3) -0.002(3) -0.003(2) 0.008(3)
O4 0.031(3) 0.076(6) 0.031(4) 0.002(3) -0.003(3) 0.001(3)
N1 0.021(3) 0.031(4) 0.034(4) -0.004(3) 0.008(3) 0.000(3)
O5 0.027(3) 0.044(4) 0.071(5) -0.005(4) 0.014(3) 0.003(3)
O6 0.024(3) 0.056(5) 0.095(6) -0.004(4) 0.012(4) 0.015(3)
C8 0.021(4) 0.052(6) 0.029(4) -0.001(4) -0.009(4) 0.010(4)
C9 0.025(4) 0.045(6) 0.037(5) -0.004(4) 0.010(4) -0.001(4)
C10 0.019(4) 0.070(8) 0.056(7) -0.003(6) 0.011(4) 0.006(5)
C11 0.032(5) 0.067(8) 0.067(7) -0.003(6) 0.027(5) -0.013(5)
C12 0.030(5) 0.050(6) 0.066(7) 0.002(6) 0.009(5) -0.016(5)
C13 0.028(4) 0.047(6) 0.038(5) -0.002(4) 0.014(4) -0.005(4)
C14 0.035(5) 0.032(5) 0.041(5) -0.004(4) 0.012(4) 0.002(4)
O7 0.027(3) 0.038(4) 0.053(4) -0.001(3) 0.017(3) 0.005(3)
O8 0.058(5) 0.041(5) 0.087(6) -0.006(4) 0.028(5) -0.002(4)
N2 0.022(3) 0.034(4) 0.041(4) -0.003(3) 0.017(3) 0.002(3)
O9 0.023(3) 0.038(4) 0.041(3) 0.005(3) 0.015(3) 0.002(3)
O10 0.014(3) 0.052(4) 0.042(4) 0.002(3) 0.003(3) 0.005(3)
C15 0.022(4) 0.035(5) 0.041(5) -0.006(4) 0.004(4) -0.003(4)
C16 0.018(4) 0.038(5) 0.033(5) -0.002(4) 0.000(4) -0.002(3)
C17 0.018(4) 0.058(7) 0.048(6) 0.005(5) 0.008(4) 0.002(4)
C18 0.029(5) 0.079(8) 0.050(6) 0.007(6) 0.021(5) 0.000(5)
C19 0.034(5) 0.050(6) 0.038(5) 0.008(4) 0.011(4) -0.001(4)
C20 0.023(4) 0.033(5) 0.036(5) 0.000(4) 0.006(4) 0.002(3)
C21 0.025(4) 0.046(6) 0.025(4) 0.003(4) 0.000(4) 0.001(4)
O11 0.024(3) 0.088(6) 0.043(4) 0.022(4) 0.011(3) 0.014(3)
O12 0.038(4) 0.043(4) 0.039(4) 0.004(3) 0.008(3) 0.009(3)
N3 0.020(3) 0.035(4) 0.035(4) 0.001(3) 0.006(3) 0.003(3)
O13 0.030(3) 0.039(4) 0.055(4) -0.007(3) 0.015(3) 0.001(3)
O14 0.044(4) 0.039(4) 0.067(5) 0.007(4) 0.003(4) 0.005(3)
C22 0.035(5) 0.036(5) 0.021(4) 0.004(3) -0.003(4) 0.000(4)
C23 0.032(4) 0.029(5) 0.035(5) 0.002(4) 0.011(4) -0.003(4)
C24 0.033(5) 0.044(6) 0.066(7) -0.001(5) 0.013(5) -0.005(4)
C25 0.028(5) 0.063(8) 0.075(8) -0.006(6) 0.021(5) -0.014(5)
C26 0.023(4) 0.053(6) 0.056(6) -0.007(5) 0.014(4) 0.002(4)
C27 0.019(4) 0.044(6) 0.044(5) -0.003(4) 0.004(4) 0.005(4)
C28 0.024(4) 0.051(6) 0.045(6) -0.010(5) 0.007(4) 0.005(4)
O15 0.020(3) 0.052(4) 0.064(5) -0.012(4) 0.007(3) -0.005(3)
O16 0.025(3) 0.057(5) 0.094(6) -0.018(4) 0.018(4) 0.003(3)
N4 0.021(3) 0.048(5) 0.022(3) 0.002(3) 0.008(3) 0.002(3)
O17 0.047(5) 0.070(6) 0.106(8) 0.015(5) 0.004(5) 0.024(4)
O18 0.085(7) 0.053(6) 0.107(8) 0.005(5) 0.005(6) 0.008(5)

loop_
_atom_type_symbol
_atom_type_description
_atom_type_scat_dispersion_real
_atom_type_scat_dispersion_imag
_atom_type_scat_source
C C 0.0033 0.0016 'International Tables Vol C Tables 4.2.6.8 and 6.1.1.4'
H H 0.0000 0.0000 'International Tables Vol C Tables 4.2.6.8 and 6.1.1.4'
N N 0.0061 0.0033 'International Tables Vol C Tables 4.2.6.8 and 6.1.1.4'
O O 0.0106 0.0060 'International Tables Vol C Tables 4.2.6.8 and 6.1.1.4'
Bi Bi -4.1077 10.2566 'International Tables Vol C Tables 4.2.6.8 and 6.1.1.4'

loop_
_geom_angle_atom_site_label_1
_geom_angle_atom_site_label_2
_geom_angle_atom_site_label_3
_geom_angle
_geom_angle_site_symmetry_1
_geom_angle_site_symmetry_3
O7 Bi1 O3 85.9(2) . .
O7 Bi1 N1 75.4(2) . .
O3 Bi1 N1 69.6(2) . .
O7 Bi1 N2 68.6(2) . .
O3 Bi1 N2 74.9(2) . .
N1 Bi1 N2 130.5(2) . .
O7 Bi1 O1 81.3(2) . .
O3 Bi1 O1 133.61(19) . .
N1 Bi1 O1 64.0(2) . .
N2 Bi1 O1 137.4(2) . .
O7 Bi1 O12 145.0(2) . 2
O3 Bi1 O12 82.0(2) . 2
N1 Bi1 O12 69.6(2) . 2
N2 Bi1 O12 137.4(2) . 2
O1 Bi1 O12 83.7(2) . 2
O7 Bi1 O5 130.5(2) . .
O3 Bi1 O5 75.6(2) . .
N1 Bi1 O5 134.6(2) . .
N2 Bi1 O5 62.3(2) . .
O1 Bi1 O5 142.6(2) . .
O12 Bi1 O5 77.6(2) 2 .
O7 Bi1 O9 79.0(2) . .
O3 Bi1 O9 155.5(2) . .
N1 Bi1 O9 123.6(2) . .
N2 Bi1 O9 81.7(2) . .
O1 Bi1 O9 62.97(17) . .
O12 Bi1 O9 121.03(19) 2 .
O5 Bi1 O9 99.9(2) . .
O13 Bi2 O11 90.7(3) . .
O13 Bi2 N3 81.9(2) . .
O11 Bi2 N3 66.1(2) . .
O13 Bi2 N4 68.1(2) . .
O11 Bi2 N4 72.0(2) . .
N3 Bi2 N4 127.5(2) . .
O13 Bi2 O9 75.8(2) . .
O11 Bi2 O9 131.2(2) . .
N3 Bi2 O9 65.6(2) . .
N4 Bi2 O9 137.5(2) . .
O13 Bi2 O1 81.6(2) . .
O11 Bi2 O1 157.1(2) . .
N3 Bi2 O1 133.0(2) . .
N4 Bi2 O1 85.1(2) . .
O9 Bi2 O1 67.76(19) . .
O13 Bi2 O14 141.4(2) . 2_545
O11 Bi2 O14 101.8(3) . 2_545
N3 Bi2 O14 70.6(2) . 2_545
N4 Bi2 O14 150.5(2) . 2_545
O9 Bi2 O14 68.5(2) . 2_545
O1 Bi2 O14 97.6(2) . 2_545
C1 O1 Bi2 118.3(6) . .
C1 O1 Bi1 119.7(5) . .
Bi2 O1 Bi1 116.2(2) . .
O2 C1 O1 126.2(9) . .
O2 C1 C2 118.2(8) . .
O1 C1 C2 115.6(7) . .
N1 C2 C3 121.9(8) . .
N1 C2 C1 116.1(7) . .
C3 C2 C1 122.0(8) . .
C2 C3 C4 118.9(8) . .
C2 C3 H3A 120.6 . .
C4 C3 H3A 120.6 . .
C5 C4 C3 119.4(9) . .
C5 C4 H4A 120.3 . .
C3 C4 H4A 120.3 . .
C4 C5 C6 117.7(8) . .
C4 C5 H5A 121.1 . .
C6 C5 H5A 121.1 . .
N1 C6 C5 122.3(8) . .
N1 C6 C7 115.8(7) . .
C5 C6 C7 121.9(7) . .
O4 C7 O3 124.7(8) . .
O4 C7 C6 119.5(8) . .
O3 C7 C6 115.8(7) . .
C7 O3 Bi1 122.5(5) . .
C2 N1 C6 119.8(7) . .
C2 N1 Bi1 124.3(6) . .
C6 N1 Bi1 115.8(5) . .
C8 O5 Bi1 117.0(6) . .
C8 O6 H6A 109.5 . .
O5 C8 O6 124.1(10) . .
O5 C8 C9 121.9(8) . .
O6 C8 C9 114.0(8) . .
N2 C9 C10 122.0(9) . .
N2 C9 C8 113.1(8) . .
C10 C9 C8 124.9(9) . .
C9 C10 C11 119.4(9) . .
C9 C10 H10A 120.3 . .
C11 C10 H10A 120.3 . .
C12 C11 C10 118.7(9) . .
C12 C11 H11A 120.6 . .
C10 C11 H11A 120.6 . .
C13 C12 C11 119.0(10) . .
C13 C12 H12A 120.5 . .
C11 C12 H12A 120.5 . .
N2 C13 C12 121.1(9) . .
N2 C13 C14 114.6(8) . .
C12 C13 C14 124.2(9) . .
O8 C14 O7 124.5(9) . .
O8 C14 C13 118.8(9) . .
O7 C14 C13 116.7(8) . .
C14 O7 Bi1 124.4(5) . .
C9 N2 C13 119.6(8) . .
C9 N2 Bi1 125.3(6) . .
C13 N2 Bi1 114.8(5) . .
C15 O9 Bi2 119.7(6) . .
C15 O9 Bi1 128.0(5) . .
Bi2 O9 Bi1 111.5(2) . .
O10 C15 O9 125.1(9) . .
O10 C15 C16 116.6(8) . .
O9 C15 C16 118.3(7) . .
N3 C16 C17 121.4(8) . .
N3 C16 C15 114.9(8) . .
C17 C16 C15 123.7(8) . .
C16 C17 C18 119.6(8) . .
C16 C17 H17A 120.2 . .
C18 C17 H17A 120.2 . .
C19 C18 C17 118.1(9) . .
C19 C18 H18A 120.9 . .
C17 C18 H18A 120.9 . .
C18 C19 C20 119.6(9) . .
C18 C19 H19A 120.2 . .
C20 C19 H19A 120.2 . .
N3 C20 C19 121.6(8) . .
N3 C20 C21 115.1(7) . .
C19 C20 C21 123.1(8) . .
O12 C21 O11 124.8(8) . .
O12 C21 C20 118.8(8) . .
O11 C21 C20 116.4(8) . .
C21 O11 Bi2 121.3(5) . .
C21 O12 Bi1 112.1(6) . 2_545
C20 N3 C16 119.6(7) . .
C20 N3 Bi2 118.7(5) . .
C16 N3 Bi2 120.8(6) . .
C22 O13 Bi2 122.3(6) . .
C22 O14 Bi2 134.4(6) . 2
O14 C22 O13 123.7(9) . .
O14 C22 C23 119.1(8) . .
O13 C22 C23 117.2(8) . .
N4 C23 C24 122.1(9) . .
N4 C23 C22 115.4(8) . .
C24 C23 C22 122.4(8) . .
C23 C24 C25 118.9(10) . .
C23 C24 H24A 120.6 . .
C25 C24 H24A 120.6 . .
C26 C25 C24 118.2(9) . .
C26 C25 H25A 120.9 . .
C24 C25 H25A 120.9 . .
C27 C26 C25 120.0(9) . .
C27 C26 H26A 120.0 . .
C25 C26 H26A 120.0 . .
N4 C27 C26 121.1(9) . .
N4 C27 C28 113.7(8) . .
C26 C27 C28 125.1(8) . .
O15 C28 O16 125.1(10) . .
O15 C28 C27 122.3(8) . .
O16 C28 C27 112.6(8) . .
C28 O16 H16A 109.5 . .
C23 N4 C27 119.7(8) . .
C23 N4 Bi2 113.6(6) . .
C27 N4 Bi2 126.3(6) . .
H171 O17 H172 115.1 . .
H181 O18 H182 102.9 . .

loop_
_geom_bond_atom_site_label_1
_geom_bond_atom_site_label_2
_geom_bond_distance
_geom_bond_site_symmetry_2
Bi1 O7 2.233(7) .
Bi1 O3 2.257(6) .
Bi1 N1 2.414(7) .
Bi1 N2 2.466(7) .
Bi1 O1 2.599(6) .
Bi1 O12 2.630(7) 2
Bi1 O5 2.685(7) .
Bi1 O9 2.752(6) .
Bi2 O13 2.231(7) .
Bi2 O11 2.389(7) .
Bi2 N3 2.428(7) .
Bi2 N4 2.495(7) .
Bi2 O9 2.501(6) .
Bi2 O1 2.517(6) .
Bi2 O14 2.631(7) 2_545
O1 C1 1.283(10) .
O2 C1 1.211(11) .
C1 C2 1.522(12) .
C2 N1 1.331(10) .
C2 C3 1.371(12) .
C3 C4 1.391(13) .
C3 H3A 0.9300 .
C4 C5 1.388(13) .
C4 H4A 0.9300 .
C5 C6 1.389(12) .
C5 H5A 0.9300 .
C6 N1 1.332(10) .
C6 C7 1.519(11) .
C7 O4 1.223(10) .
C7 O3 1.300(11) .
O5 C8 1.216(11) .
O6 C8 1.297(11) .
O6 H6A 0.8200 .
C8 C9 1.497(14) .
C9 N2 1.335(11) .
C9 C10 1.364(13) .
C10 C11 1.388(16) .
C10 H10A 0.9300 .
C11 C12 1.385(15) .
C11 H11A 0.9300 .
C12 C13 1.383(12) .
C12 H12A 0.9300 .
C13 N2 1.351(12) .
C13 C14 1.512(12) .
C14 O8 1.223(11) .
C14 O7 1.289(11) .
O9 C15 1.260(11) .
O10 C15 1.256(10) .
C15 C16 1.503(13) .
C16 N3 1.347(10) .
C16 C17 1.381(13) .
C17 C18 1.393(14) .
C17 H17A 0.9300 .
C18 C19 1.382(13) .
C18 H18A 0.9300 .
C19 C20 1.390(12) .
C19 H19A 0.9300 .
C20 N3 1.333(11) .
C20 C21 1.494(11) .
C21 O12 1.240(10) .
C21 O11 1.269(11) .
O12 Bi1 2.630(7) 2_545
O13 C22 1.284(11) .
O14 C22 1.213(11) .
O14 Bi2 2.631(7) 2
C22 C23 1.504(12) .
C23 N4 1.312(11) .
C23 C24 1.389(12) .
C24 C25 1.390(15) .
C24 H24A 0.9300 .
C25 C26 1.381(15) .
C25 H25A 0.9300 .
C26 C27 1.368(12) .
C26 H26A 0.9300 .
C27 N4 1.358(11) .
C27 C28 1.496(14) .
C28 O15 1.220(11) .
C28 O16 1.312(11) .
O16 H16A 0.8200 .
O17 H171 0.8373 .
O17 H172 0.8454 .
O18 H181 0.8349 .
O18 H182 0.8493 .
